data_7118266
loop_
_publ_author_name
'Nitsch, J\"orn'
'Lacemon, Frederick'
'Lorbach, Andreas'
'Eichhorn, Antonius'
'Cisnetti, Federico'
'Steffen, Andreas'

_publ_section_title
;
 Cuprophilic interactions in highly luminescent dicopper(i)-NHC-picolyl
 complexes - fast phosphorescence or TADF?
;
_journal_issue 14
_journal_name_full 'Chemical communications (Cambridge, England)'
_journal_page_first 2932
_journal_page_last 2935
_journal_paper_doi 10.1039/c5cc09659f
_journal_volume 52
_journal_year 2016
_chemical_formula_moiety 'C36 H38 Cl2 Cu2 N6'
_chemical_formula_sum 'C36 H38 Cl2 Cu2 N6'
_chemical_formula_weight 752.70
_space_group_crystal_system monoclinic
_space_group_IT_number 14
_space_group_name_Hall '-P 2yn'
_space_group_name_H-M_alt 'P 1 21/n 1'
_symmetry_space_group_name_Hall '-P 2yn'
_symmetry_space_group_name_H-M 'P 1 21/n 1'
_atom_sites_solution_hydrogens geom
_audit_creation_method SHELXL-2014/6
_audit_update_record
;
2015-10-18 deposited with the CCDC.
2015-12-18 downloaded from the CCDC.
;
_cell_angle_alpha 90
_cell_angle_beta 95.0560(10)
_cell_angle_gamma 90
_cell_formula_units_Z 2
_cell_length_a 10.0169(4)
_cell_length_b 15.9690(6)
_cell_length_c 10.7209(4)
_cell_measurement_reflns_used 8772
_cell_measurement_temperature 100(2)
_cell_measurement_theta_max 26.036
_cell_measurement_theta_min 2.294
_cell_volume 1708.24(11)
_computing_cell_refinement 'Saint-NT v. 7.23'
_computing_data_collection 'APEX2 ver. 2014.1 (Bruker AXS)'
_computing_data_reduction 'Saint-NT v. 7.23'
_computing_molecular_graphics 'XP ver. 5.1 (Bruker AXS, 1998)'
_computing_publication_material 'SHELXL-2014 (Sheldrick, 2014)'
_computing_structure_refinement 'SHELXL-2014/6 (Sheldrick, 2014)'
_computing_structure_solution 'SHELXL-2014/6 (Sheldrick, 2014)'
_diffrn_ambient_temperature 100(2)
_diffrn_measured_fraction_theta_full 1.000
_diffrn_measured_fraction_theta_max 0.998
_diffrn_measurement_device_type 'Bruker X8-APEX II'
_diffrn_measurement_method '\f and \w scans'
_diffrn_radiation_monochromator graphite
_diffrn_radiation_source 'rotating anode'
_diffrn_radiation_type MoK\a
_diffrn_radiation_wavelength 0.71073
_diffrn_reflns_av_R_equivalents 0.0175
_diffrn_reflns_av_unetI/netI 0.0155
_diffrn_reflns_laue_measured_fraction_full 1.000
_diffrn_reflns_laue_measured_fraction_max 0.998
_diffrn_reflns_limit_h_max 12
_diffrn_reflns_limit_h_min -10
_diffrn_reflns_limit_k_max 19
_diffrn_reflns_limit_k_min -19
_diffrn_reflns_limit_l_max 13
_diffrn_reflns_limit_l_min -13
_diffrn_reflns_number 12547
_diffrn_reflns_point_group_measured_fraction_full 1.000
_diffrn_reflns_point_group_measured_fraction_max 0.998
_diffrn_reflns_theta_full 26.000
_diffrn_reflns_theta_max 26.044
_diffrn_reflns_theta_min 2.294
_exptl_absorpt_coefficient_mu 1.437
_exptl_absorpt_correction_T_max 0.7453
_exptl_absorpt_correction_T_min 0.6486
_exptl_absorpt_correction_type analytical
_exptl_absorpt_process_details 'Sadabs 2014/3 (Bruker 2014)'
_exptl_crystal_colour colorless
_exptl_crystal_density_diffrn 1.463
_exptl_crystal_description block
_exptl_crystal_F_000 776
_exptl_crystal_recrystallization_method 'Re-crystallisation from solvent: '
_exptl_crystal_size_max 0.800
_exptl_crystal_size_mid 0.600
_exptl_crystal_size_min 0.340
_refine_diff_density_max 0.334
_refine_diff_density_min -0.278
_refine_diff_density_rms 0.047
_refine_ls_extinction_method none
_refine_ls_goodness_of_fit_ref 1.043
_refine_ls_hydrogen_treatment constr
_refine_ls_matrix_type full
_refine_ls_number_parameters 211
_refine_ls_number_reflns 3371
_refine_ls_number_restraints 0
_refine_ls_restrained_S_all 1.043
_refine_ls_R_factor_all 0.0230
_refine_ls_R_factor_gt 0.0210
_refine_ls_shift/su_max 0.001
_refine_ls_shift/su_mean 0.000
_refine_ls_structure_factor_coef Fsqd
_refine_ls_weighting_details 'w=1/[\s^2^(Fo^2^)+(0.0254P)^2^+1.0073P] where P=(Fo^2^+2Fc^2^)/3'
_refine_ls_weighting_scheme calc
_refine_ls_wR_factor_gt 0.0532
_refine_ls_wR_factor_ref 0.0541
_reflns_Friedel_coverage 0.000
_reflns_number_gt 3169
_reflns_number_total 3371
_reflns_threshold_expression 'I > 2\s(I)'
_cod_data_source_file c5cc09659f2.cif
_cod_data_source_block ae161_a
_cod_depositor_comments 'Adding full bibliography for 7118258--7118266.cif.'
_cod_database_code 7118266
_shelx_space_group_comment
;
The symmetry employed for this shelxl refinement is uniquely defined
by the following loop, which should always be used as a source of
symmetry information in preference to the above space-group names.
They are only intended as comments.
;
_shelx_estimated_absorpt_t_min 0.393
_shelx_estimated_absorpt_t_max 0.641
_shelxl_version_number 2014/6

loop_
_space_group_symop_operation_xyz
'x, y, z'
'-x+1/2, y+1/2, -z+1/2'
'-x, -y, -z'
'x-1/2, -y-1/2, z-1/2'

loop_
_atom_site_label
_atom_site_type_symbol
_atom_site_fract_x
_atom_site_fract_y
_atom_site_fract_z
_atom_site_U_iso_or_equiv
_atom_site_adp_type
_atom_site_occupancy
_atom_site_site_symmetry_order
_atom_site_calc_flag
_atom_site_refinement_flags_posn
_atom_site_refinement_flags_adp
Cu1 Cu 0.42798(2) 0.46358(2) 0.85622(2) 0.01524(7) Uani 1 1 d . .
N1 N 0.39446(12) 0.32080(7) 0.68336(11) 0.0133(2) Uani 1 1 d . .
C1 C 0.35148(14) 0.36540(9) 0.78051(13) 0.0130(3) Uani 1 1 d . .
Cl1 Cl 0.49417(3) 0.59002(2) 0.89837(3) 0.01588(8) Uani 1 1 d . .
C3 C 0.21073(14) 0.25724(9) 0.72725(13) 0.0154(3) Uani 1 1 d . .
H3 H 0.1364 0.2203 0.7274 0.018 Uiso 1 1 calc R U
N3 N -0.06356(12) 0.39023(8) 0.94525(11) 0.0167(3) Uani 1 1 d . .
C2 C 0.30962(14) 0.25410(9) 0.65013(13) 0.0156(3) Uani 1 1 d . .
H2 H 0.3194 0.2142 0.5858 0.019 Uiso 1 1 calc R U
N2 N 0.23828(11) 0.32478(7) 0.80640(11) 0.0135(2) Uani 1 1 d . .
C4 C 0.51807(14) 0.33648(9) 0.62818(13) 0.0137(3) Uani 1 1 d . .
C5 C 0.63743(15) 0.30956(9) 0.69260(13) 0.0153(3) Uani 1 1 d . .
C6 C 0.75603(15) 0.32309(10) 0.63730(14) 0.0192(3) Uani 1 1 d . .
H00K H 0.8384 0.3053 0.6798 0.023 Uiso 1 1 calc R U
C7 C 0.75721(16) 0.36197(10) 0.52155(14) 0.0206(3) Uani 1 1 d . .
C8 C 0.63628(16) 0.38712(9) 0.45966(14) 0.0203(3) Uani 1 1 d . .
H8 H 0.6364 0.4131 0.3799 0.024 Uiso 1 1 calc R U
C9 C 0.51463(15) 0.37534(9) 0.51137(13) 0.0168(3) Uani 1 1 d . .
C10 C 0.63862(16) 0.26616(10) 0.81732(14) 0.0213(3) Uani 1 1 d . .
H00F H 0.5917 0.2124 0.8067 0.032 Uiso 1 1 calc R U
H10 H 0.5935 0.3014 0.8755 0.032 Uiso 1 1 calc R U
H00J H 0.7315 0.2564 0.8510 0.032 Uiso 1 1 calc R U
C11 C 0.88732(18) 0.37743(13) 0.46442(17) 0.0325(4) Uani 1 1 d . .
H00P H 0.8740 0.3688 0.3737 0.049 Uiso 1 1 calc R U
H00Q H 0.9556 0.3384 0.5006 0.049 Uiso 1 1 calc R U
H00R H 0.9168 0.4351 0.4819 0.049 Uiso 1 1 calc R U
C12 C 0.38578(17) 0.40389(10) 0.44105(15) 0.0242(3) Uani 1 1 d . .
H12 H 0.3589 0.3636 0.3746 0.036 Uiso 1 1 calc R U
H00N H 0.3991 0.4590 0.4040 0.036 Uiso 1 1 calc R U
H00O H 0.3155 0.4076 0.4989 0.036 Uiso 1 1 calc R U
C13 C 0.15904(14) 0.34654(9) 0.91016(13) 0.0151(3) Uani 1 1 d . .
H00B H 0.2176 0.3761 0.9751 0.018 Uiso 1 1 calc R U
H13 H 0.1282 0.2942 0.9479 0.018 Uiso 1 1 calc R U
C14 C 0.03826(14) 0.40088(9) 0.87349(13) 0.0131(3) Uani 1 1 d . .
C15 C 0.03594(15) 0.45942(9) 0.77776(14) 0.0169(3) Uani 1 1 d . .
H15 H 0.1097 0.4649 0.7284 0.020 Uiso 1 1 calc R U
C16 C -0.07634(15) 0.50979(10) 0.75570(14) 0.0194(3) Uani 1 1 d . .
H00L H -0.0810 0.5501 0.6903 0.023 Uiso 1 1 calc R U
C17 C -0.18132(15) 0.50072(10) 0.82978(14) 0.0186(3) Uani 1 1 d . .
H17 H -0.2589 0.5350 0.8172 0.022 Uiso 1 1 calc R U
C18 C -0.17069(15) 0.44047(10) 0.92271(14) 0.0186(3) Uani 1 1 d . .
H18 H -0.2431 0.4342 0.9735 0.022 Uiso 1 1 calc R U

loop_
_atom_site_aniso_label
_atom_site_aniso_U_11
_atom_site_aniso_U_22
_atom_site_aniso_U_33
_atom_site_aniso_U_23
_atom_site_aniso_U_13
_atom_site_aniso_U_12
Cu1 0.01247(10) 0.01511(10) 0.01841(10) -0.00737(7) 0.00278(7) -0.00122(7)
N1 0.0140(6) 0.0143(6) 0.0116(5) -0.0016(5) 0.0012(5) 0.0000(5)
C1 0.0122(7) 0.0143(7) 0.0122(6) -0.0001(5) 0.0002(5) 0.0023(5)
Cl1 0.01833(17) 0.01389(16) 0.01540(16) 0.00017(13) 0.00135(13) 0.00051(13)
C3 0.0153(7) 0.0148(7) 0.0158(7) -0.0014(6) -0.0003(5) -0.0015(5)
N3 0.0159(6) 0.0194(6) 0.0155(6) -0.0001(5) 0.0049(5) -0.0004(5)
C2 0.0182(7) 0.0142(7) 0.0142(7) -0.0036(6) -0.0010(6) -0.0013(6)
N2 0.0129(6) 0.0149(6) 0.0130(6) -0.0009(5) 0.0018(5) 0.0013(5)
C4 0.0156(7) 0.0116(6) 0.0144(7) -0.0046(5) 0.0046(5) -0.0016(5)
C5 0.0182(7) 0.0135(7) 0.0145(7) -0.0032(6) 0.0030(6) -0.0013(6)
C6 0.0163(7) 0.0210(7) 0.0204(7) -0.0067(6) 0.0023(6) -0.0021(6)
C7 0.0231(8) 0.0199(8) 0.0203(7) -0.0090(6) 0.0102(6) -0.0080(6)
C8 0.0313(9) 0.0165(7) 0.0141(7) -0.0017(6) 0.0072(6) -0.0055(6)
C9 0.0246(8) 0.0121(7) 0.0138(7) -0.0033(6) 0.0022(6) -0.0007(6)
C10 0.0195(8) 0.0254(8) 0.0188(7) 0.0044(6) 0.0007(6) 0.0019(6)
C11 0.0289(9) 0.0441(11) 0.0268(9) -0.0094(8) 0.0143(7) -0.0138(8)
C12 0.0294(9) 0.0222(8) 0.0202(8) 0.0027(6) -0.0019(7) 0.0016(7)
C13 0.0145(7) 0.0186(7) 0.0127(6) 0.0006(6) 0.0039(5) 0.0021(6)
C14 0.0126(7) 0.0137(7) 0.0131(6) -0.0029(5) 0.0015(5) -0.0005(5)
C15 0.0151(7) 0.0199(7) 0.0165(7) 0.0017(6) 0.0049(6) 0.0007(6)
C16 0.0212(8) 0.0190(7) 0.0181(7) 0.0032(6) 0.0018(6) 0.0025(6)
C17 0.0153(7) 0.0213(8) 0.0187(7) -0.0038(6) -0.0003(6) 0.0049(6)
C18 0.0143(7) 0.0240(8) 0.0180(7) -0.0032(6) 0.0055(6) -0.0001(6)

loop_
_atom_type_symbol
_atom_type_description
_atom_type_scat_dispersion_real
_atom_type_scat_dispersion_imag
_atom_type_scat_source
C C 0.0033 0.0016 'International Tables Vol C Tables 4.2.6.8 and 6.1.1.4'
H H 0.0000 0.0000 'International Tables Vol C Tables 4.2.6.8 and 6.1.1.4'
N N 0.0061 0.0033 'International Tables Vol C Tables 4.2.6.8 and 6.1.1.4'
Cl Cl 0.1484 0.1585 'International Tables Vol C Tables 4.2.6.8 and 6.1.1.4'
Cu Cu 0.3201 1.2651 'International Tables Vol C Tables 4.2.6.8 and 6.1.1.4'

loop_
_geom_angle_atom_site_label_1
_geom_angle_atom_site_label_2
_geom_angle_atom_site_label_3
_geom_angle
C1 Cu1 Cl1 165.32(4)
C1 N1 C2 111.68(12)
C1 N1 C4 124.34(12)
C2 N1 C4 123.81(12)
N2 C1 N1 103.46(12)
N2 C1 Cu1 128.43(10)
N1 C1 Cu1 128.06(10)
C2 C3 N2 106.72(12)
C2 C3 H3 126.6
N2 C3 H3 126.6
C14 N3 C18 117.16(13)
C3 C2 N1 106.29(12)
C3 C2 H2 126.9
N1 C2 H2 126.9
C1 N2 C3 111.84(11)
C1 N2 C13 124.13(12)
C3 N2 C13 123.93(12)
C5 C4 C9 122.26(13)
C5 C4 N1 118.26(13)
C9 C4 N1 119.45(13)
C6 C5 C4 117.92(13)
C6 C5 C10 120.67(14)
C4 C5 C10 121.40(13)
C7 C6 C5 121.69(14)
C7 C6 H00K 119.2
C5 C6 H00K 119.2
C8 C7 C6 118.73(14)
C8 C7 C11 120.48(15)
C6 C7 C11 120.78(15)
C7 C8 C9 121.80(14)
C7 C8 H8 119.1
C9 C8 H8 119.1
C4 C9 C8 117.59(14)
C4 C9 C12 122.41(14)
C8 C9 C12 119.99(14)
C5 C10 H00F 109.5
C5 C10 H10 109.5
H00F C10 H10 109.5
C5 C10 H00J 109.5
H00F C10 H00J 109.5
H10 C10 H00J 109.5
C7 C11 H00P 109.5
C7 C11 H00Q 109.5
H00P C11 H00Q 109.5
C7 C11 H00R 109.5
H00P C11 H00R 109.5
H00Q C11 H00R 109.5
C9 C12 H12 109.5
C9 C12 H00N 109.5
H12 C12 H00N 109.5
C9 C12 H00O 109.5
H12 C12 H00O 109.5
H00N C12 H00O 109.5
N2 C13 C14 114.43(11)
N2 C13 H00B 108.7
C14 C13 H00B 108.7
N2 C13 H13 108.7
C14 C13 H13 108.7
H00B C13 H13 107.6
N3 C14 C15 123.09(13)
N3 C14 C13 114.17(12)
C15 C14 C13 122.68(13)
C16 C15 C14 118.55(14)
C16 C15 H15 120.7
C14 C15 H15 120.7
C17 C16 C15 119.27(14)
C17 C16 H00L 120.4
C15 C16 H00L 120.4
C16 C17 C18 118.27(14)
C16 C17 H17 120.9
C18 C17 H17 120.9
N3 C18 C17 123.66(14)
N3 C18 H18 118.2
C17 C18 H18 118.2

loop_
_geom_bond_atom_site_label_1
_geom_bond_atom_site_label_2
_geom_bond_distance
Cu1 C1 1.8960(14)
Cu1 Cl1 2.1604(4)
N1 C1 1.3625(18)
N1 C2 1.3894(18)
N1 C4 1.4404(18)
C1 N2 1.3561(18)
C3 C2 1.346(2)
C3 N2 1.3850(19)
C3 H3 0.9500
N3 C14 1.3413(18)
N3 C18 1.3446(19)
C2 H2 0.9500
N2 C13 1.4641(17)
C4 C5 1.395(2)
C4 C9 1.395(2)
C5 C6 1.391(2)
C5 C10 1.505(2)
C6 C7 1.389(2)
C6 H00K 0.9500
C7 C8 1.388(2)
C7 C11 1.508(2)
C8 C9 1.395(2)
C8 H8 0.9500
C9 C12 1.507(2)
C10 H00F 0.9800
C10 H10 0.9800
C10 H00J 0.9800
C11 H00P 0.9800
C11 H00Q 0.9800
C11 H00R 0.9800
C12 H12 0.9800
C12 H00N 0.9800
C12 H00O 0.9800
C13 C14 1.5125(19)
C13 H00B 0.9900
C13 H13 0.9900
C14 C15 1.387(2)
C15 C16 1.386(2)
C15 H15 0.9500
C16 C17 1.380(2)
C16 H00L 0.9500
C17 C18 1.382(2)
C17 H17 0.9500
C18 H18 0.9500
